data_2017288
loop_
_publ_author_name
'Beheshti, Azizolla'
'Clegg, William'
'Dale, Sophie H.'
'Hyvadi, Reza'

_publ_section_title
;Bis(tetraphenylphosphonium)
 (hexasulfido-2\k^2^<i>S</i>^1^,<i>S</i>^6^)di-\m-sulfido-disulfido-1\k^2^<i>S</i>-tungsten(VI)zinc(II)
 acetone solvate
;
_journal_coeditor_code FG3117
_journal_issue 9
_journal_name_full 'Acta Crystallographica Section C'
_journal_page_first m331
_journal_page_last m332
_journal_paper_doi 10.1107/S0108270109029072
_journal_volume 65
_journal_year 2009
_chemical_formula_iupac '(C24 H20 P)2 [W Zn S4 (S6)], C3 H6 O'
_chemical_formula_moiety '2(C24 H20 P +), S10 W Zn 2-, C3 H6 O'
_chemical_formula_sum 'C51 H46 O P2 S10 W Zn'
_chemical_formula_weight 1306.64
_chemical_name_systematic
;
Bis(tetraphenylphosphonium) (hexasulfido-2\k^2^<i>S</i>^1^,<i>S</i>^6^)di-
\m-sulfido-disulfido-1\k^2^<i>S</i>-tungsten(VI)zinc(II) acetone solvate
;
_space_group_IT_number 33
_symmetry_cell_setting orthorhombic
_symmetry_space_group_name_Hall 'P 2c -2n'
_symmetry_space_group_name_H-M 'P n a 21'
_atom_sites_solution_hydrogens geom
_atom_sites_solution_primary direct
_atom_sites_solution_secondary difmap
_audit_creation_method SHELXL-97
_cell_angle_alpha 90.00
_cell_angle_beta 90.00
_cell_angle_gamma 90.00
_cell_formula_units_Z 4
_cell_length_a 31.212(3)
_cell_length_b 11.3211(9)
_cell_length_c 15.1140(13)
_cell_measurement_reflns_used 9044
_cell_measurement_temperature 150(2)
_cell_measurement_theta_max 28.27
_cell_measurement_theta_min 2.22
_cell_volume 5340.6(8)
_computing_cell_refinement 'SAINT (Bruker, 2001)'
_computing_data_collection 'SMART (Bruker, 2001)'
_computing_data_reduction 'SAINT (Bruker, 2001)'
_computing_molecular_graphics 'SHELXTL (Sheldrick, 2008)'
_computing_publication_material 'SHELXTL (Sheldrick, 2008) and local programs'
_computing_structure_refinement 'SHELXTL (Sheldrick, 2008)'
_computing_structure_solution 'SHELXTL (Sheldrick, 2008)'
_diffrn_ambient_temperature 150(2)
_diffrn_detector_area_resol_mean 8.192
_diffrn_measured_fraction_theta_full 1.000
_diffrn_measured_fraction_theta_max 1.000
_diffrn_measurement_device_type 'Bruker SMART 1K CCD diffractometer'
_diffrn_measurement_method 'thin-slice \w scans'
_diffrn_radiation_monochromator graphite
_diffrn_radiation_source 'sealed tube'
_diffrn_radiation_type MoK\a
_diffrn_radiation_wavelength 0.71073
_diffrn_reflns_av_R_equivalents 0.0594
_diffrn_reflns_av_sigmaI/netI 0.0633
_diffrn_reflns_limit_h_max 37
_diffrn_reflns_limit_h_min -38
_diffrn_reflns_limit_k_max 13
_diffrn_reflns_limit_k_min -13
_diffrn_reflns_limit_l_max 18
_diffrn_reflns_limit_l_min -18
_diffrn_reflns_number 40633
_diffrn_reflns_theta_full 26.00
_diffrn_reflns_theta_max 26.00
_diffrn_reflns_theta_min 1.88
_diffrn_standards_number 0
_exptl_absorpt_coefficient_mu 3.089
_exptl_absorpt_correction_T_max 0.790
_exptl_absorpt_correction_T_min 0.478
_exptl_absorpt_correction_type multi-scan
_exptl_absorpt_process_details '(SADABS; Sheldrick, 2002)'
_exptl_crystal_colour Yellow
_exptl_crystal_density_diffrn 1.625
_exptl_crystal_density_method 'not measured'
_exptl_crystal_description Plate
_exptl_crystal_F_000 2616
_exptl_crystal_size_max 0.28
_exptl_crystal_size_mid 0.24
_exptl_crystal_size_min 0.08
_refine_diff_density_max 1.292
_refine_diff_density_min -3.270
_refine_ls_abs_structure_details 'Flack (1983), 4973 Friedel pairs'
_refine_ls_abs_structure_Flack 0.058(7)
_refine_ls_extinction_method none
_refine_ls_goodness_of_fit_ref 1.247
_refine_ls_hydrogen_treatment constr
_refine_ls_matrix_type full
_refine_ls_number_parameters 597
_refine_ls_number_reflns 10420
_refine_ls_number_restraints 16
_refine_ls_restrained_S_all 1.247
_refine_ls_R_factor_all 0.0640
_refine_ls_R_factor_gt 0.0542
_refine_ls_shift/su_max 0.002
_refine_ls_shift/su_mean 0.000
_refine_ls_structure_factor_coef Fsqd
_refine_ls_weighting_details 'w=1/[\s^2^(Fo^2^)+(0.0221P)^2^+12.3406P] where P=(Fo^2^+2Fc^2^)/3'
_refine_ls_weighting_scheme calc
_refine_ls_wR_factor_gt 0.0974
_refine_ls_wR_factor_ref 0.1004
_reflns_number_gt 9214
_reflns_number_total 10420
_reflns_threshold_expression I>2\s(I)
_cod_data_source_file fg3117.cif
_cod_data_source_block I
_cod_database_code 2017288
_cod_database_fobs_code 2017288

loop_
_symmetry_equiv_pos_as_xyz
'x, y, z'
'-x, -y, z+1/2'
'x+1/2, -y+1/2, z'
'-x+1/2, y+1/2, z+1/2'

loop_
_atom_site_type_symbol
_atom_site_label
_atom_site_fract_x
_atom_site_fract_y
_atom_site_fract_z
_atom_site_U_iso_or_equiv
_atom_site_adp_type
_atom_site_calc_flag
_atom_site_refinement_flags
_atom_site_occupancy
_atom_site_disorder_assembly
_atom_site_disorder_group
W W1 0.900249(9) 0.29421(3) 0.49736(2) 0.01971(8) Uani d . 1 . .
Zn Zn1 0.84936(3) 0.30655(8) 0.66050(6) 0.0232(2) Uani d . 1 . .
S S1 0.94844(8) 0.1673(2) 0.46084(17) 0.0354(6) Uani d . 1 . .
S S2 0.89255(9) 0.4212(2) 0.39249(18) 0.0427(7) Uani d . 1 . .
S S3 0.91845(8) 0.3855(2) 0.62276(15) 0.0290(5) Uani d . 1 . .
S S4 0.83913(7) 0.1991(2) 0.52251(14) 0.0295(5) Uani d . 1 . .
S S5 0.79291(7) 0.43168(19) 0.64834(15) 0.0240(5) Uani d . 1 . .
S S6 0.79505(7) 0.53901(19) 0.75706(16) 0.0259(5) Uani d . 1 . .
S S7 0.76104(7) 0.4562(2) 0.85468(15) 0.0288(5) Uani d . 1 . .
S S8 0.80170(8) 0.3431(2) 0.92229(14) 0.0296(5) Uani d . 1 . .
S S9 0.80600(8) 0.1879(2) 0.85362(16) 0.0289(5) Uani d . 1 . .
S S10 0.86192(9) 0.1931(2) 0.78296(16) 0.0362(6) Uani d . 1 . .
P P1 0.64231(7) 0.32845(18) 0.76775(14) 0.0183(5) Uani d . 1 . .
C C1 0.5846(3) 0.3152(9) 0.7611(7) 0.030(2) Uani d U 1 . .
C C2 0.5630(3) 0.3778(10) 0.6962(7) 0.043(3) Uani d . 1 . .
H H2 0.5781 0.4317 0.6594 0.052 Uiso calc R 1 . .
C C3 0.5197(3) 0.3612(11) 0.6854(9) 0.057(4) Uani d . 1 . .
H H3 0.5048 0.4015 0.6397 0.069 Uiso calc R 1 . .
C C4 0.4980(4) 0.2856(11) 0.7414(11) 0.065(4) Uani d . 1 . .
H H4 0.4679 0.2762 0.7348 0.079 Uiso calc R 1 . .
C C5 0.5192(3) 0.2232(10) 0.8068(9) 0.049(3) Uani d U 1 . .
H H5 0.5041 0.1714 0.8452 0.058 Uiso calc R 1 . .
C C6 0.5637(3) 0.2387(8) 0.8149(7) 0.034(2) Uani d U 1 . .
H H6 0.5792 0.1954 0.8582 0.040 Uiso calc R 1 . .
C C7 0.6573(2) 0.4720(7) 0.7274(6) 0.0197(18) Uani d . 1 . .
C C8 0.6853(3) 0.4813(7) 0.6568(6) 0.0218(18) Uani d . 1 . .
H H8 0.6967 0.4126 0.6294 0.026 Uiso calc R 1 . .
C C9 0.6966(3) 0.5955(9) 0.6261(6) 0.031(2) Uani d . 1 . .
H H9 0.7153 0.6048 0.5769 0.037 Uiso calc R 1 . .
C C10 0.6801(3) 0.6924(8) 0.6689(7) 0.036(3) Uani d . 1 . .
H H10 0.6878 0.7693 0.6493 0.043 Uiso calc R 1 . .
C C11 0.6529(3) 0.6804(8) 0.7386(7) 0.031(2) Uani d . 1 . .
H H11 0.6427 0.7491 0.7679 0.037 Uiso calc R 1 . .
C C12 0.6399(3) 0.5711(7) 0.7676(6) 0.027(2) Uani d . 1 . .
H H12 0.6195 0.5637 0.8140 0.033 Uiso calc R 1 . .
C C13 0.6607(3) 0.3046(7) 0.8800(5) 0.0240(19) Uani d . 1 . .
C C14 0.6662(3) 0.3966(7) 0.9402(5) 0.0189(19) Uani d . 1 . .
H H14 0.6598 0.4757 0.9239 0.023 Uiso calc R 1 . .
C C15 0.6810(3) 0.3708(8) 1.0238(6) 0.029(2) Uani d . 1 . .
H H15 0.6851 0.4333 1.0649 0.035 Uiso calc R 1 . .
C C16 0.6899(3) 0.2575(8) 1.0491(6) 0.032(2) Uani d . 1 . .
H H16 0.7001 0.2418 1.1071 0.039 Uiso calc R 1 . .
C C17 0.6840(3) 0.1670(8) 0.9905(8) 0.042(2) Uani d . 1 . .
H H17 0.6895 0.0881 1.0085 0.050 Uiso calc R 1 . .
C C18 0.6699(3) 0.1895(8) 0.9044(6) 0.034(2) Uani d . 1 . .
H H18 0.6668 0.1268 0.8631 0.041 Uiso calc R 1 . .
C C19 0.6661(3) 0.2144(7) 0.7035(5) 0.0220(18) Uani d . 1 . .
C C20 0.6415(3) 0.1292(7) 0.6590(6) 0.026(2) Uani d . 1 . .
H H20 0.6111 0.1343 0.6603 0.031 Uiso calc R 1 . .
C C21 0.6608(3) 0.0387(7) 0.6136(6) 0.0244(19) Uani d . 1 . .
H H21 0.6439 -0.0199 0.5853 0.029 Uiso calc R 1 . .
C C22 0.7055(3) 0.0333(7) 0.6091(6) 0.026(2) Uani d . 1 . .
H H22 0.7189 -0.0269 0.5752 0.032 Uiso calc R 1 . .
C C23 0.7301(2) 0.1151(7) 0.6537(6) 0.0209(18) Uani d . 1 . .
H H23 0.7605 0.1098 0.6520 0.025 Uiso calc R 1 . .
C C24 0.7107(3) 0.2043(8) 0.7007(6) 0.0232(18) Uani d . 1 . .
H H24 0.7278 0.2599 0.7318 0.028 Uiso calc R 1 . .
P P2 0.89021(6) 0.80606(18) 0.85240(14) 0.0162(4) Uani d . 1 . .
C C25 0.8329(2) 0.8112(7) 0.8618(5) 0.0188(17) Uani d . 1 . .
C C26 0.8089(3) 0.8688(8) 0.7991(5) 0.0222(19) Uani d . 1 . .
H H26 0.8226 0.8999 0.7480 0.027 Uiso calc R 1 . .
C C27 0.7650(3) 0.8822(8) 0.8095(6) 0.037(2) Uani d . 1 . .
H H27 0.7486 0.9253 0.7675 0.044 Uiso calc R 1 . .
C C28 0.7452(3) 0.8307(8) 0.8834(6) 0.028(2) Uani d . 1 . .
H H28 0.7151 0.8363 0.8904 0.033 Uiso calc R 1 . .
C C29 0.7690(3) 0.7729(8) 0.9448(6) 0.030(2) Uani d . 1 . .
H H29 0.7553 0.7400 0.9953 0.035 Uiso calc R 1 . .
C C30 0.8129(3) 0.7610(7) 0.9352(5) 0.023(2) Uani d . 1 . .
H H30 0.8292 0.7192 0.9781 0.028 Uiso calc R 1 . .
C C31 0.9117(3) 0.9343(7) 0.9050(5) 0.0190(19) Uani d . 1 . .
C C32 0.9548(3) 0.9629(7) 0.8897(6) 0.0223(18) Uani d . 1 . .
H H32 0.9714 0.9188 0.8485 0.027 Uiso calc R 1 . .
C C33 0.9729(3) 1.0565(7) 0.9353(6) 0.028(2) Uani d . 1 . .
H H33 1.0024 1.0745 0.9271 0.034 Uiso calc R 1 . .
C C34 0.9486(3) 1.1240(7) 0.9926(8) 0.032(2) Uani d . 1 . .
H H34 0.9614 1.1889 1.0222 0.038 Uiso calc R 1 . .
C C35 0.9055(3) 1.0986(7) 1.0077(7) 0.027(2) Uani d . 1 . .
H H35 0.8890 1.1446 1.0477 0.033 Uiso calc R 1 . .
C C36 0.8872(3) 1.0032(7) 0.9621(5) 0.0237(19) Uani d . 1 . .
H H36 0.8577 0.9854 0.9703 0.028 Uiso calc R 1 . .
C C37 0.9124(2) 0.6770(7) 0.9056(6) 0.0204(19) Uani d . 1 . .
C C38 0.8960(3) 0.5636(7) 0.8858(6) 0.0251(19) Uani d . 1 . .
H H38 0.8711 0.5561 0.8502 0.030 Uiso calc R 1 . .
C C39 0.9160(3) 0.4639(9) 0.9177(6) 0.032(2) Uani d . 1 . .
H H39 0.9053 0.3875 0.9040 0.038 Uiso calc R 1 . .
C C40 0.9517(3) 0.4773(8) 0.9697(6) 0.029(2) Uani d . 1 . .
H H40 0.9657 0.4087 0.9916 0.035 Uiso calc R 1 . .
C C41 0.9678(3) 0.5865(8) 0.9913(9) 0.045(3) Uani d . 1 . .
H H41 0.9924 0.5936 1.0279 0.054 Uiso calc R 1 . .
C C42 0.9477(3) 0.6849(7) 0.9590(6) 0.028(2) Uani d . 1 . .
H H42 0.9585 0.7607 0.9740 0.034 Uiso calc R 1 . .
C C43 0.9054(3) 0.8085(8) 0.7379(6) 0.019(2) Uani d . 1 . .
C C44 0.9119(3) 0.9163(8) 0.6959(6) 0.030(2) Uani d . 1 . .
H H44 0.9083 0.9879 0.7279 0.036 Uiso calc R 1 . .
C C45 0.9236(3) 0.9193(8) 0.6074(6) 0.030(2) Uani d . 1 . .
H H45 0.9290 0.9930 0.5794 0.037 Uiso calc R 1 . .
C C46 0.9273(3) 0.8168(9) 0.5602(6) 0.035(2) Uani d . 1 . .
H H46 0.9350 0.8198 0.4994 0.042 Uiso calc R 1 . .
C C47 0.9199(3) 0.7079(8) 0.6006(6) 0.030(2) Uani d . 1 . .
H H47 0.9222 0.6369 0.5675 0.037 Uiso calc R 1 . .
C C48 0.9092(3) 0.7042(9) 0.6897(6) 0.031(2) Uani d . 1 . .
H H48 0.9044 0.6303 0.7178 0.037 Uiso calc R 1 . .
O O1 0.9245(3) 0.3443(7) 0.1413(5) 0.0510(19) Uani d . 1 . .
C C49 0.9542(3) 0.3344(9) 0.1924(7) 0.034(2) Uani d . 1 . .
C C50 0.9780(4) 0.4377(10) 0.2233(9) 0.060(4) Uani d . 1 . .
H H50A 1.0072 0.4354 0.1995 0.089 Uiso calc R 1 . .
H H50B 0.9791 0.4373 0.2881 0.089 Uiso calc R 1 . .
H H50C 0.9636 0.5098 0.2030 0.089 Uiso calc R 1 . .
C C51 0.9685(4) 0.2176(10) 0.2238(7) 0.052(3) Uani d . 1 . .
H H51A 0.9491 0.1566 0.2013 0.078 Uiso calc R 1 . .
H H51B 0.9682 0.2163 0.2887 0.078 Uiso calc R 1 . .
H H51C 0.9976 0.2022 0.2025 0.078 Uiso calc R 1 . .

loop_
_atom_site_aniso_label
_atom_site_aniso_U_11
_atom_site_aniso_U_22
_atom_site_aniso_U_33
_atom_site_aniso_U_12
_atom_site_aniso_U_13
_atom_site_aniso_U_23
W1 0.01802(13) 0.01971(14) 0.02140(14) 0.00279(14) 0.00424(19) 0.0041(2)
Zn1 0.0246(5) 0.0217(5) 0.0232(5) 0.0051(4) 0.0022(4) 0.0033(5)
S1 0.0293(12) 0.0319(13) 0.0451(14) 0.0107(10) 0.0161(11) 0.0073(11)
S2 0.0563(18) 0.0337(14) 0.0380(15) 0.0088(13) 0.0058(13) 0.0147(12)
S3 0.0230(12) 0.0315(13) 0.0324(13) -0.0063(10) -0.0036(10) -0.0047(11)
S4 0.0257(11) 0.0339(12) 0.0290(14) -0.0043(10) 0.0022(8) -0.0104(10)
S5 0.0233(11) 0.0258(12) 0.0230(11) 0.0047(9) 0.0013(9) 0.0022(9)
S6 0.0222(11) 0.0191(11) 0.0363(13) 0.0005(9) -0.0044(10) -0.0005(10)
S7 0.0231(11) 0.0341(13) 0.0291(13) 0.0019(10) 0.0056(10) -0.0083(10)
S8 0.0359(13) 0.0352(13) 0.0178(11) -0.0009(11) 0.0011(10) -0.0057(10)
S9 0.0419(15) 0.0205(12) 0.0241(12) -0.0015(10) 0.0043(11) 0.0030(10)
S10 0.0441(15) 0.0347(15) 0.0299(13) 0.0213(13) 0.0066(11) 0.0097(11)
P1 0.0184(11) 0.0179(11) 0.0187(11) -0.0008(8) -0.0004(9) 0.0005(9)
C1 0.021(4) 0.032(5) 0.035(5) 0.001(4) 0.007(4) -0.015(4)
C2 0.032(6) 0.065(8) 0.033(6) 0.003(5) -0.007(5) -0.009(5)
C3 0.025(6) 0.072(9) 0.075(9) 0.023(6) -0.023(6) -0.039(7)
C4 0.026(6) 0.060(8) 0.111(12) -0.014(6) 0.005(7) -0.052(8)
C5 0.031(4) 0.042(6) 0.074(7) -0.013(4) 0.023(5) -0.031(5)
C6 0.025(4) 0.032(4) 0.044(5) -0.001(3) 0.020(4) -0.025(4)
C7 0.013(4) 0.018(4) 0.027(5) -0.006(3) -0.007(4) 0.001(4)
C8 0.018(4) 0.023(5) 0.025(5) 0.006(3) -0.005(4) 0.011(4)
C9 0.020(5) 0.045(6) 0.028(5) -0.004(4) -0.004(4) 0.017(4)
C10 0.046(6) 0.018(5) 0.044(7) -0.009(5) 0.001(5) 0.012(5)
C11 0.035(6) 0.019(5) 0.040(6) 0.010(4) -0.024(5) -0.001(4)
C12 0.032(5) 0.025(5) 0.025(5) 0.001(4) -0.006(4) -0.001(4)
C13 0.023(4) 0.029(5) 0.020(4) -0.002(4) -0.001(4) 0.001(4)
C14 0.020(5) 0.017(4) 0.020(5) 0.007(3) 0.004(4) 0.003(4)
C15 0.033(5) 0.024(5) 0.029(6) -0.005(4) -0.002(4) -0.005(4)
C16 0.035(5) 0.039(6) 0.024(5) -0.001(4) -0.001(4) 0.012(4)
C17 0.072(7) 0.024(4) 0.030(5) 0.010(4) 0.002(6) 0.009(6)
C18 0.058(7) 0.021(5) 0.024(5) -0.003(4) 0.010(5) 0.011(4)
C19 0.025(4) 0.017(4) 0.024(4) -0.012(4) -0.010(4) 0.007(4)
C20 0.030(5) 0.028(5) 0.019(4) -0.004(4) -0.003(4) -0.005(4)
C21 0.030(5) 0.021(4) 0.023(5) -0.006(4) -0.001(4) 0.003(4)
C22 0.039(5) 0.015(4) 0.025(5) 0.004(4) 0.004(4) 0.008(4)
C23 0.011(4) 0.027(5) 0.025(4) -0.005(3) -0.003(4) 0.008(4)
C24 0.027(5) 0.020(4) 0.023(4) -0.007(4) -0.001(4) 0.007(4)
P2 0.0118(10) 0.0149(10) 0.0220(11) -0.0007(8) -0.0023(8) 0.0018(9)
C25 0.017(4) 0.017(4) 0.023(4) -0.010(3) -0.002(3) -0.004(4)
C26 0.017(4) 0.032(5) 0.017(4) -0.002(4) -0.012(3) 0.007(4)
C27 0.040(6) 0.030(5) 0.041(6) -0.001(5) -0.020(5) 0.014(5)
C28 0.019(4) 0.027(5) 0.039(5) 0.004(4) 0.003(4) 0.001(4)
C29 0.011(4) 0.044(6) 0.034(5) -0.005(4) 0.002(4) 0.008(4)
C30 0.020(4) 0.028(5) 0.022(5) 0.001(4) -0.002(4) 0.010(4)
C31 0.022(4) 0.018(4) 0.017(4) -0.002(3) -0.014(3) 0.006(3)
C32 0.019(4) 0.023(4) 0.025(5) -0.002(4) 0.002(4) 0.000(4)
C33 0.038(5) 0.013(4) 0.033(5) -0.005(4) -0.003(4) -0.001(4)
C34 0.047(5) 0.017(4) 0.032(5) -0.008(4) -0.021(6) -0.005(5)
C35 0.045(5) 0.022(4) 0.014(5) 0.000(4) -0.003(4) 0.002(4)
C36 0.026(5) 0.022(4) 0.023(4) 0.005(4) 0.003(3) 0.010(4)
C37 0.011(4) 0.018(4) 0.032(5) 0.000(3) 0.000(3) 0.010(4)
C38 0.020(4) 0.026(5) 0.029(5) 0.000(4) -0.007(4) 0.008(4)
C39 0.025(5) 0.030(5) 0.041(6) 0.003(4) 0.007(4) 0.011(4)
C40 0.027(5) 0.026(5) 0.035(6) 0.005(4) -0.001(4) 0.016(4)
C41 0.037(5) 0.039(5) 0.059(7) -0.002(4) -0.019(7) 0.020(7)
C42 0.028(5) 0.022(5) 0.034(5) -0.004(4) -0.016(4) 0.010(4)
C43 0.014(4) 0.020(5) 0.024(5) -0.001(4) -0.006(4) -0.008(4)
C44 0.036(6) 0.023(5) 0.031(5) -0.001(4) 0.000(4) 0.008(4)
C45 0.038(6) 0.031(5) 0.022(5) -0.011(4) 0.002(4) 0.007(4)
C46 0.024(5) 0.055(7) 0.025(5) -0.005(4) 0.003(4) 0.000(5)
C47 0.031(5) 0.028(5) 0.032(5) 0.005(4) 0.002(4) -0.011(5)
C48 0.032(5) 0.031(5) 0.029(5) -0.005(4) -0.002(4) 0.000(4)
O1 0.050(5) 0.062(5) 0.041(5) -0.006(4) 0.000(4) 0.006(4)
C49 0.034(6) 0.039(6) 0.028(5) -0.005(4) 0.015(5) -0.010(4)
C50 0.063(8) 0.046(7) 0.069(9) -0.018(6) 0.019(7) -0.030(6)
C51 0.047(7) 0.069(9) 0.041(6) 0.008(6) 0.010(5) 0.019(6)

loop_
_atom_type_symbol
_atom_type_description
_atom_type_scat_dispersion_real
_atom_type_scat_dispersion_imag
_atom_type_scat_source
C C 0.0033 0.0016 'International Tables Vol C Tables 4.2.6.8 and 6.1.1.4'
H H 0.0000 0.0000 'International Tables Vol C Tables 4.2.6.8 and 6.1.1.4'
P P 0.1023 0.0942 'International Tables Vol C Tables 4.2.6.8 and 6.1.1.4'
S S 0.1246 0.1234 'International Tables Vol C Tables 4.2.6.8 and 6.1.1.4'
Zn Zn 0.2839 1.4301 'International Tables Vol C Tables 4.2.6.8 and 6.1.1.4'
W W -0.8490 6.8722 'International Tables Vol C Tables 4.2.6.8 and 6.1.1.4'
O O 0.0106 0.0060 'International Tables Vol C Tables 4.2.6.8 and 6.1.1.4'

loop_
_geom_angle_atom_site_label_1
_geom_angle_atom_site_label_2
_geom_angle_atom_site_label_3
_geom_angle_site_symmetry_1
_geom_angle_site_symmetry_3
_geom_angle
_geom_angle_publ_flag
S1 W1 S2 . . 109.58(10) yes
S1 W1 S3 . . 110.44(10) yes
S1 W1 S4 . . 108.67(9) yes
S2 W1 S3 . . 110.13(10) yes
S2 W1 S4 . . 110.69(10) yes
S3 W1 S4 . . 107.31(8) yes
S3 Zn1 S4 . . 95.76(8) yes
S3 Zn1 S5 . . 116.45(9) yes
S3 Zn1 S10 . . 104.32(10) yes
S4 Zn1 S5 . . 98.08(9) yes
S4 Zn1 S10 . . 115.80(9) yes
S5 Zn1 S10 . . 123.33(9) yes
W1 S3 Zn1 . . 78.52(7) yes
W1 S4 Zn1 . . 77.99(7) yes
Zn1 S5 S6 . . 106.30(11) yes
S5 S6 S7 . . 106.88(13) yes
S6 S7 S8 . . 108.73(13) yes
S7 S8 S9 . . 108.71(14) yes
S8 S9 S10 . . 107.19(15) yes
Zn1 S10 S9 . . 107.01(13) yes
C1 P1 C7 . . 108.3(4) ?
C1 P1 C13 . . 110.8(5) ?
C1 P1 C19 . . 109.0(4) ?
C7 P1 C13 . . 111.7(4) ?
C7 P1 C19 . . 111.3(4) ?
C13 P1 C19 . . 105.8(4) ?
P1 C1 C2 . . 118.7(8) ?
P1 C1 C6 . . 119.9(9) ?
C2 C1 C6 . . 121.2(10) ?
C1 C2 H2 . . 120.2 ?
C1 C2 C3 . . 119.5(12) ?
H2 C2 C3 . . 120.2 ?
C2 C3 H3 . . 120.2 ?
C2 C3 C4 . . 119.6(12) ?
H3 C3 C4 . . 120.2 ?
C3 C4 H4 . . 119.4 ?
C3 C4 C5 . . 121.3(10) ?
H4 C4 C5 . . 119.4 ?
C4 C5 H5 . . 120.9 ?
C4 C5 C6 . . 118.1(11) ?
H5 C5 C6 . . 120.9 ?
C1 C6 C5 . . 120.2(11) ?
C1 C6 H6 . . 119.9 ?
C5 C6 H6 . . 119.9 ?
P1 C7 C8 . . 119.6(6) ?
P1 C7 C12 . . 118.8(7) ?
C8 C7 C12 . . 121.5(8) ?
C7 C8 H8 . . 120.7 ?
C7 C8 C9 . . 118.6(8) ?
H8 C8 C9 . . 120.7 ?
C8 C9 H9 . . 120.6 ?
C8 C9 C10 . . 118.7(8) ?
H9 C9 C10 . . 120.6 ?
C9 C10 H10 . . 119.4 ?
C9 C10 C11 . . 121.2(9) ?
H10 C10 C11 . . 119.4 ?
C10 C11 H11 . . 119.3 ?
C10 C11 C12 . . 121.5(9) ?
H11 C11 C12 . . 119.3 ?
C7 C12 C11 . . 118.3(9) ?
C7 C12 H12 . . 120.9 ?
C11 C12 H12 . . 120.9 ?
P1 C13 C14 . . 122.7(6) ?
P1 C13 C18 . . 117.1(7) ?
C14 C13 C18 . . 120.2(8) ?
C13 C14 H14 . . 120.6 ?
C13 C14 C15 . . 118.9(8) ?
H14 C14 C15 . . 120.6 ?
C14 C15 H15 . . 119.2 ?
C14 C15 C16 . . 121.6(9) ?
H15 C15 C16 . . 119.2 ?
C15 C16 H16 . . 120.2 ?
C15 C16 C17 . . 119.7(9) ?
H16 C16 C17 . . 120.2 ?
C16 C17 H17 . . 119.7 ?
C16 C17 C18 . . 120.6(8) ?
H17 C17 C18 . . 119.7 ?
C13 C18 C17 . . 119.1(9) ?
C13 C18 H18 . . 120.5 ?
C17 C18 H18 . . 120.5 ?
P1 C19 C20 . . 122.2(7) ?
P1 C19 C24 . . 119.5(6) ?
C20 C19 C24 . . 118.3(8) ?
C19 C20 H20 . . 119.6 ?
C19 C20 C21 . . 120.8(8) ?
H20 C20 C21 . . 119.6 ?
C20 C21 H21 . . 120.2 ?
C20 C21 C22 . . 119.7(8) ?
H21 C21 C22 . . 120.2 ?
C21 C22 H22 . . 119.9 ?
C21 C22 C23 . . 120.2(8) ?
H22 C22 C23 . . 119.9 ?
C22 C23 H23 . . 120.0 ?
C22 C23 C24 . . 119.9(8) ?
H23 C23 C24 . . 120.0 ?
C19 C24 C23 . . 121.0(8) ?
C19 C24 H24 . . 119.5 ?
C23 C24 H24 . . 119.5 ?
C25 P2 C31 . . 108.2(4) ?
C25 P2 C37 . . 111.9(4) ?
C25 P2 C43 . . 109.8(4) ?
C31 P2 C37 . . 108.4(4) ?
C31 P2 C43 . . 108.5(4) ?
C37 P2 C43 . . 109.9(4) ?
P2 C25 C26 . . 120.3(6) ?
P2 C25 C30 . . 119.6(6) ?
C26 C25 C30 . . 120.0(8) ?
C25 C26 H26 . . 119.6 ?
C25 C26 C27 . . 120.8(8) ?
H26 C26 C27 . . 119.6 ?
C26 C27 H27 . . 120.7 ?
C26 C27 C28 . . 118.6(8) ?
H27 C27 C28 . . 120.7 ?
C27 C28 H28 . . 119.8 ?
C27 C28 C29 . . 120.4(8) ?
H28 C28 C29 . . 119.8 ?
C28 C29 H29 . . 119.5 ?
C28 C29 C30 . . 121.1(8) ?
H29 C29 C30 . . 119.5 ?
C25 C30 C29 . . 119.1(8) ?
C25 C30 H30 . . 120.5 ?
C29 C30 H30 . . 120.5 ?
P2 C31 C32 . . 118.3(7) ?
P2 C31 C36 . . 121.7(6) ?
C32 C31 C36 . . 120.0(8) ?
C31 C32 H32 . . 120.5 ?
C31 C32 C33 . . 119.1(8) ?
H32 C32 C33 . . 120.5 ?
C32 C33 H33 . . 119.7 ?
C32 C33 C34 . . 120.7(8) ?
H33 C33 C34 . . 119.7 ?
C33 C34 H34 . . 119.4 ?
C33 C34 C35 . . 121.3(8) ?
H34 C34 C35 . . 119.4 ?
C34 C35 H35 . . 120.9 ?
C34 C35 C36 . . 118.2(9) ?
H35 C35 C36 . . 120.9 ?
C31 C36 C35 . . 120.7(8) ?
C31 C36 H36 . . 119.6 ?
C35 C36 H36 . . 119.6 ?
P2 C37 C38 . . 120.2(6) ?
P2 C37 C42 . . 121.2(6) ?
C38 C37 C42 . . 118.3(7) ?
C37 C38 H38 . . 119.7 ?
C37 C38 C39 . . 120.5(8) ?
H38 C38 C39 . . 119.7 ?
C38 C39 H39 . . 120.7 ?
C38 C39 C40 . . 118.6(9) ?
H39 C39 C40 . . 120.7 ?
C39 C40 H40 . . 118.9 ?
C39 C40 C41 . . 122.2(8) ?
H40 C40 C41 . . 118.9 ?
C40 C41 H41 . . 120.7 ?
C40 C41 C42 . . 118.6(9) ?
H41 C41 C42 . . 120.7 ?
C37 C42 C41 . . 121.8(8) ?
C37 C42 H42 . . 119.1 ?
C41 C42 H42 . . 119.1 ?
P2 C43 C44 . . 119.5(7) ?
P2 C43 C48 . . 120.9(7) ?
C44 C43 C48 . . 119.5(9) ?
C43 C44 H44 . . 120.0 ?
C43 C44 C45 . . 120.0(9) ?
H44 C44 C45 . . 120.0 ?
C44 C45 H45 . . 119.8 ?
C44 C45 C46 . . 120.3(9) ?
H45 C45 C46 . . 119.8 ?
C45 C46 H46 . . 119.8 ?
C45 C46 C47 . . 120.5(9) ?
H46 C46 C47 . . 119.8 ?
C46 C47 H47 . . 120.3 ?
C46 C47 C48 . . 119.4(9) ?
H47 C47 C48 . . 120.3 ?
C43 C48 C47 . . 120.2(9) ?
C43 C48 H48 . . 119.9 ?
C47 C48 H48 . . 119.9 ?
O1 C49 C50 . . 121.1(11) ?
O1 C49 C51 . . 121.3(10) ?
C50 C49 C51 . . 117.5(10) ?
C49 C50 H50A . . 109.5 ?
C49 C50 H50B . . 109.5 ?
C49 C50 H50C . . 109.5 ?
H50A C50 H50B . . 109.5 ?
H50A C50 H50C . . 109.5 ?
H50B C50 H50C . . 109.5 ?
C49 C51 H51A . . 109.5 ?
C49 C51 H51B . . 109.5 ?
C49 C51 H51C . . 109.5 ?
H51A C51 H51B . . 109.5 ?
H51A C51 H51C . . 109.5 ?
H51B C51 H51C . . 109.5 ?

loop_
_geom_bond_atom_site_label_1
_geom_bond_atom_site_label_2
_geom_bond_site_symmetry_2
_geom_bond_distance
_geom_bond_publ_flag
W1 Zn1 . 2.9363(10) ?
W1 S1 . 2.152(2) yes
W1 S2 . 2.153(3) yes
W1 S3 . 2.232(2) yes
W1 S4 . 2.223(2) yes
Zn1 S3 . 2.403(3) yes
Zn1 S4 . 2.436(2) yes
Zn1 S5 . 2.268(2) yes
Zn1 S10 . 2.286(3) yes
S5 S6 . 2.045(3) yes
S6 S7 . 2.045(3) yes
S7 S8 . 2.072(3) yes
S8 S9 . 2.046(3) yes
S9 S10 . 2.047(4) yes
P1 C1 . 1.810(10) ?
P1 C7 . 1.797(8) ?
P1 C13 . 1.810(8) ?
P1 C19 . 1.777(9) ?
C1 C2 . 1.385(15) ?
C1 C6 . 1.355(14) ?
C2 H2 . 0.950 ?
C2 C3 . 1.375(14) ?
C3 H3 . 0.950 ?
C3 C4 . 1.382(18) ?
C4 H4 . 0.950 ?
C4 C5 . 1.383(18) ?
C5 H5 . 0.950 ?
C5 C6 . 1.408(13) ?
C6 H6 . 0.950 ?
C7 C8 . 1.384(11) ?
C7 C12 . 1.386(12) ?
C8 H8 . 0.950 ?
C8 C9 . 1.418(12) ?
C9 H9 . 0.950 ?
C9 C10 . 1.374(13) ?
C10 H10 . 0.950 ?
C10 C11 . 1.359(14) ?
C11 H11 . 0.950 ?
C11 C12 . 1.374(13) ?
C12 H12 . 0.950 ?
C13 C14 . 1.394(11) ?
C13 C18 . 1.385(11) ?
C14 H14 . 0.950 ?
C14 C15 . 1.376(11) ?
C15 H15 . 0.950 ?
C15 C16 . 1.367(13) ?
C16 H16 . 0.950 ?
C16 C17 . 1.367(14) ?
C17 H17 . 0.950 ?
C17 C18 . 1.397(15) ?
C18 H18 . 0.950 ?
C19 C20 . 1.404(11) ?
C19 C24 . 1.398(12) ?
C20 H20 . 0.950 ?
C20 C21 . 1.373(12) ?
C21 H21 . 0.950 ?
C21 C22 . 1.397(12) ?
C22 H22 . 0.950 ?
C22 C23 . 1.380(12) ?
C23 H23 . 0.950 ?
C23 C24 . 1.376(12) ?
C24 H24 . 0.950 ?
P2 C25 . 1.796(8) ?
P2 C31 . 1.786(8) ?
P2 C37 . 1.805(8) ?
P2 C43 . 1.794(10) ?
C25 C26 . 1.370(11) ?
C25 C30 . 1.394(11) ?
C26 H26 . 0.950 ?
C26 C27 . 1.390(13) ?
C27 H27 . 0.950 ?
C27 C28 . 1.401(13) ?
C28 H28 . 0.950 ?
C28 C29 . 1.357(12) ?
C29 H29 . 0.950 ?
C29 C30 . 1.386(11) ?
C30 H30 . 0.950 ?
C31 C32 . 1.405(11) ?
C31 C36 . 1.392(11) ?
C32 H32 . 0.950 ?
C32 C33 . 1.384(11) ?
C33 H33 . 0.950 ?
C33 C34 . 1.383(13) ?
C34 H34 . 0.950 ?
C34 C35 . 1.392(12) ?
C35 H35 . 0.950 ?
C35 C36 . 1.403(12) ?
C36 H36 . 0.950 ?
C37 C38 . 1.413(11) ?
C37 C42 . 1.369(11) ?
C38 H38 . 0.950 ?
C38 C39 . 1.377(12) ?
C39 H39 . 0.950 ?
C39 C40 . 1.372(12) ?
C40 H40 . 0.950 ?
C40 C41 . 1.374(13) ?
C41 H41 . 0.950 ?
C41 C42 . 1.370(11) ?
C42 H42 . 0.950 ?
C43 C44 . 1.391(13) ?
C43 C48 . 1.393(12) ?
C44 H44 . 0.950 ?
C44 C45 . 1.387(12) ?
C45 H45 . 0.950 ?
C45 C46 . 1.367(13) ?
C46 H46 . 0.950 ?
C46 C47 . 1.395(13) ?
C47 H47 . 0.950 ?
C47 C48 . 1.388(13) ?
C48 H48 . 0.950 ?
O1 C49 . 1.212(12) ?
C49 C50 . 1.462(14) ?
C49 C51 . 1.473(14) ?
C50 H50A . 0.980 ?
C50 H50B . 0.980 ?
C50 H50C . 0.980 ?
C51 H51A . 0.980 ?
C51 H51B . 0.980 ?
C51 H51C . 0.980 ?

loop_
_geom_torsion_atom_site_label_1
_geom_torsion_atom_site_label_2
_geom_torsion_atom_site_label_3
_geom_torsion_atom_site_label_4
_geom_torsion_site_symmetry_1
_geom_torsion_site_symmetry_2
_geom_torsion_site_symmetry_3
_geom_torsion_site_symmetry_4
_geom_torsion
_geom_torsion_publ_flag
S1 W1 S3 Zn1 . . . . -123.66(8) ?
S2 W1 S3 Zn1 . . . . 115.18(9) ?
S4 W1 S3 Zn1 . . . . -5.37(10) ?
S4 Zn1 S3 W1 . . . . 4.71(9) ?
S5 Zn1 S3 W1 . . . . -97.30(10) ?
S10 Zn1 S3 W1 . . . . 123.20(9) ?
S1 W1 S4 Zn1 . . . . 124.74(9) ?
S2 W1 S4 Zn1 . . . . -114.89(9) ?
S3 W1 S4 Zn1 . . . . 5.31(10) ?
S3 Zn1 S4 W1 . . . . -4.73(9) ?
S5 Zn1 S4 W1 . . . . 113.07(8) ?
S10 Zn1 S4 W1 . . . . -113.69(10) ?
S3 Zn1 S5 S6 . . . . -77.59(13) ?
S4 Zn1 S5 S6 . . . . -178.18(11) ?
S10 Zn1 S5 S6 . . . . 53.54(16) yes
Zn1 S5 S6 S7 . . . . -88.56(14) yes
S5 S6 S7 S8 . . . . 87.21(15) yes
S6 S7 S8 S9 . . . . -83.01(17) yes
S7 S8 S9 S10 . . . . 99.67(16) yes
S8 S9 S10 Zn1 . . . . -79.30(16) yes
S3 Zn1 S10 S9 . . . . 153.25(13) ?
S4 Zn1 S10 S9 . . . . -102.96(14) ?
S5 Zn1 S10 S9 . . . . 17.36(19) yes
C7 P1 C1 C2 . . . . 29.1(9) ?
C7 P1 C1 C6 . . . . -155.6(8) ?
C13 P1 C1 C2 . . . . 151.9(8) ?
C13 P1 C1 C6 . . . . -32.8(9) ?
C19 P1 C1 C2 . . . . -92.2(9) ?
C19 P1 C1 C6 . . . . 83.1(8) ?
P1 C1 C2 C3 . . . . 174.6(8) ?
C6 C1 C2 C3 . . . . -0.7(16) ?
C1 C2 C3 C4 . . . . 2.3(16) ?
C2 C3 C4 C5 . . . . -1.9(17) ?
C3 C4 C5 C6 . . . . -0.1(16) ?
P1 C1 C6 C5 . . . . -176.5(7) ?
C2 C1 C6 C5 . . . . -1.4(14) ?
C4 C5 C6 C1 . . . . 1.7(14) ?
C1 P1 C7 C8 . . . . -122.0(7) ?
C1 P1 C7 C12 . . . . 57.3(8) ?
C13 P1 C7 C8 . . . . 115.8(7) ?
C13 P1 C7 C12 . . . . -65.0(8) ?
C19 P1 C7 C8 . . . . -2.2(8) ?
C19 P1 C7 C12 . . . . 177.1(6) ?
P1 C7 C8 C9 . . . . 180.0(6) ?
C12 C7 C8 C9 . . . . 0.7(12) ?
C7 C8 C9 C10 . . . . 1.4(12) ?
C8 C9 C10 C11 . . . . -0.8(14) ?
C9 C10 C11 C12 . . . . -1.9(15) ?
C10 C11 C12 C7 . . . . 4.0(13) ?
P1 C7 C12 C11 . . . . 177.4(6) ?
C8 C7 C12 C11 . . . . -3.4(13) ?
C1 P1 C13 C14 . . . . -92.1(8) ?
C1 P1 C13 C18 . . . . 88.9(8) ?
C7 P1 C13 C14 . . . . 28.7(8) ?
C7 P1 C13 C18 . . . . -150.3(7) ?
C19 P1 C13 C14 . . . . 150.0(7) ?
C19 P1 C13 C18 . . . . -29.0(8) ?
P1 C13 C14 C15 . . . . -178.9(7) ?
C18 C13 C14 C15 . . . . 0.1(13) ?
C13 C14 C15 C16 . . . . -0.7(13) ?
C14 C15 C16 C17 . . . . -0.1(15) ?
C15 C16 C17 C18 . . . . 1.5(16) ?
P1 C13 C18 C17 . . . . -179.7(7) ?
C14 C13 C18 C17 . . . . 1.3(14) ?
C16 C17 C18 C13 . . . . -2.1(15) ?
C1 P1 C19 C20 . . . . -1.7(9) ?
C1 P1 C19 C24 . . . . -178.0(7) ?
C7 P1 C19 C20 . . . . -121.1(7) ?
C7 P1 C19 C24 . . . . 62.6(7) ?
C13 P1 C19 C20 . . . . 117.4(7) ?
C13 P1 C19 C24 . . . . -58.9(7) ?
P1 C19 C20 C21 . . . . -176.7(6) ?
C24 C19 C20 C21 . . . . -0.3(12) ?
C19 C20 C21 C22 . . . . -2.1(13) ?
C20 C21 C22 C23 . . . . 3.2(12) ?
C21 C22 C23 C24 . . . . -1.9(12) ?
C22 C23 C24 C19 . . . . -0.6(12) ?
P1 C19 C24 C23 . . . . 178.2(6) ?
C20 C19 C24 C23 . . . . 1.7(12) ?
C31 P2 C25 C26 . . . . 87.8(7) ?
C31 P2 C25 C30 . . . . -89.3(7) ?
C37 P2 C25 C26 . . . . -152.8(7) ?
C37 P2 C25 C30 . . . . 30.1(8) ?
C43 P2 C25 C26 . . . . -30.5(8) ?
C43 P2 C25 C30 . . . . 152.4(7) ?
P2 C25 C26 C27 . . . . -174.4(7) ?
C30 C25 C26 C27 . . . . 2.7(13) ?
C25 C26 C27 C28 . . . . -3.0(14) ?
C26 C27 C28 C29 . . . . 2.4(14) ?
C27 C28 C29 C30 . . . . -1.5(14) ?
C28 C29 C30 C25 . . . . 1.1(14) ?
P2 C25 C30 C29 . . . . 175.5(7) ?
C26 C25 C30 C29 . . . . -1.6(12) ?
C25 P2 C31 C32 . . . . -166.3(6) ?
C25 P2 C31 C36 . . . . 15.6(8) ?
C37 P2 C31 C32 . . . . 72.2(7) ?
C37 P2 C31 C36 . . . . -106.0(7) ?
C43 P2 C31 C32 . . . . -47.2(7) ?
C43 P2 C31 C36 . . . . 134.7(7) ?
P2 C31 C32 C33 . . . . -175.0(6) ?
C36 C31 C32 C33 . . . . 3.2(12) ?
C31 C32 C33 C34 . . . . -2.6(13) ?
C32 C33 C34 C35 . . . . 1.5(14) ?
C33 C34 C35 C36 . . . . -0.9(14) ?
P2 C31 C36 C35 . . . . 175.4(6) ?
C32 C31 C36 C35 . . . . -2.7(12) ?
C34 C35 C36 C31 . . . . 1.5(13) ?
C25 P2 C37 C38 . . . . 51.4(8) ?
C25 P2 C37 C42 . . . . -134.9(7) ?
C31 P2 C37 C38 . . . . 170.6(7) ?
C31 P2 C37 C42 . . . . -15.7(9) ?
C43 P2 C37 C38 . . . . -70.9(8) ?
C43 P2 C37 C42 . . . . 102.8(8) ?
P2 C37 C38 C39 . . . . 172.2(7) ?
C42 C37 C38 C39 . . . . -1.7(13) ?
C37 C38 C39 C40 . . . . 0.7(14) ?
C38 C39 C40 C41 . . . . 0.5(15) ?
C39 C40 C41 C42 . . . . -0.6(17) ?
P2 C37 C42 C41 . . . . -172.2(9) ?
C38 C37 C42 C41 . . . . 1.6(15) ?
C40 C41 C42 C37 . . . . -0.5(17) ?
C25 P2 C43 C44 . . . . 89.0(8) ?
C25 P2 C43 C48 . . . . -88.5(8) ?
C31 P2 C43 C44 . . . . -29.0(8) ?
C31 P2 C43 C48 . . . . 153.4(7) ?
C37 P2 C43 C44 . . . . -147.5(7) ?
C37 P2 C43 C48 . . . . 35.0(8) ?
P2 C43 C44 C45 . . . . -179.9(7) ?
C48 C43 C44 C45 . . . . -2.3(13) ?
C43 C44 C45 C46 . . . . 2.3(14) ?
C44 C45 C46 C47 . . . . -0.7(14) ?
C45 C46 C47 C48 . . . . -0.7(14) ?
C46 C47 C48 C43 . . . . 0.7(14) ?
P2 C43 C48 C47 . . . . 178.4(7) ?
C44 C43 C48 C47 . . . . 0.9(13) ?
